data_2239747
loop_
_publ_author_name
'Cati, Dilovan S.'
'Stoeckli-Evans, Helen'

_publ_section_title
;
 Crystal structures of <i>N</i>-(pyridin-2-ylmethyl)pyrazine-2-carboxamide
 (monoclinic polymorph) and
 <i>N</i>-(pyridin-4-ylmethyl)pyrazine-2-carboxamide
;
_journal_coeditor_code HB0007
_journal_issue 7
_journal_name_full 'Acta Crystallographica Section E'
_journal_page_first 18
_journal_page_last 22
_journal_paper_doi 10.1107/S1600536814009519
_journal_volume 70
_journal_year 2014
_chemical_formula_iupac 'C11 H10 N4 O'
_chemical_formula_moiety 'C11 H10 N4 O'
_chemical_formula_sum 'C11 H10 N4 O'
_chemical_formula_weight 214.23
_chemical_name_systematic
;
<i>N</i>-(Pyridin-2-ylmethyl)pyrazine-2-carboxamide
;
_space_group_crystal_system monoclinic
_space_group_IT_number 14
_space_group_name_Hall '-P 2ybc'
_space_group_name_H-M_alt 'P 1 21/c 1'
_symmetry_space_group_name_Hall '-P 2ybc'
_symmetry_space_group_name_H-M 'P 1 21/c 1'
_atom_sites_solution_hydrogens mixed
_atom_sites_solution_primary direct
_atom_sites_solution_secondary difmap
_audit_creation_method SHELXL-2013
_cell_angle_alpha 90
_cell_angle_beta 91.461(11)
_cell_angle_gamma 90
_cell_formula_units_Z 4
_cell_length_a 4.1527(4)
_cell_length_b 20.4629(18)
_cell_length_c 12.0106(11)
_cell_measurement_reflns_used 6532
_cell_measurement_temperature 153(2)
_cell_measurement_theta_max 25.92
_cell_measurement_theta_min 1.97
_cell_volume 1020.28(16)
_computing_cell_refinement 'CELL in <i>IPDSI</i> (Stoe & Cie, 1997)'
_computing_data_collection 'EXPOSE in <i>IPDSI</i> (Stoe & Cie, 1997)'
_computing_data_reduction 'INTEGRATE in <i>IPDSI</i> (Stoe & Cie, 1997)'
_computing_molecular_graphics 'Mercury (Macrae <i>et al.</i>, 2008)'
_computing_publication_material
;
SHELXL2013 (Sheldrick, 2008), PLATON (Spek, 2009) and
publCIF (Westrip, 2010)
;
_computing_structure_refinement 'SHELXL2013 (Sheldrick, 2008)'
_computing_structure_solution 'SHELXS97 (Sheldrick, 2008)'
_diffrn_ambient_temperature 153(2)
_diffrn_measured_fraction_theta_full 0.996
_diffrn_measured_fraction_theta_max 0.989
_diffrn_measurement_device '1 ircle goniometer'
_diffrn_measurement_device_type 'Stoe IPDS 1'
_diffrn_measurement_method '\f rotation'
_diffrn_radiation_monochromator 'plane graphite'
_diffrn_radiation_source 'fine-focus sealed tube'
_diffrn_radiation_type MoK\a
_diffrn_radiation_wavelength 0.71073
_diffrn_reflns_av_R_equivalents 0.0348
_diffrn_reflns_limit_h_max 5
_diffrn_reflns_limit_h_min -5
_diffrn_reflns_limit_k_max 25
_diffrn_reflns_limit_k_min -25
_diffrn_reflns_limit_l_max 14
_diffrn_reflns_limit_l_min -14
_diffrn_reflns_number 7822
_diffrn_reflns_theta_full 25.242
_diffrn_reflns_theta_max 25.919
_diffrn_reflns_theta_min 1.967
_exptl_absorpt_coefficient_mu 0.096
_exptl_absorpt_correction_type none
_exptl_crystal_colour colourless
_exptl_crystal_density_diffrn 1.395
_exptl_crystal_description block
_exptl_crystal_F_000 448
_exptl_crystal_size_max 0.50
_exptl_crystal_size_mid 0.40
_exptl_crystal_size_min 0.35
_refine_diff_density_max 0.165
_refine_diff_density_min -0.171
_refine_ls_extinction_method none
_refine_ls_goodness_of_fit_ref 1.034
_refine_ls_hydrogen_treatment mixed
_refine_ls_matrix_type full
_refine_ls_number_parameters 149
_refine_ls_number_reflns 1958
_refine_ls_number_restraints 0
_refine_ls_restrained_S_all 1.034
_refine_ls_R_factor_all 0.0421
_refine_ls_R_factor_gt 0.0319
_refine_ls_shift/su_max 0.000
_refine_ls_shift/su_mean 0.000
_refine_ls_structure_factor_coef Fsqd
_refine_ls_weighting_details 'w=1/[\s^2^(Fo^2^)+(0.0539P)^2^+0.0704P] where P=(Fo^2^+2Fc^2^)/3'
_refine_ls_weighting_scheme calc
_refine_ls_wR_factor_gt 0.0843
_refine_ls_wR_factor_ref 0.0877
_reflns_number_gt 1548
_reflns_number_total 1958
_reflns_threshold_expression I>2\s(I)
_cod_data_source_file hb0007sup1.cif
_cod_data_source_block HL1
_cod_database_code 2239747
_cod_database_fobs_code 2239747
_shelx_space_group_comment
;
The symmetry employed for this shelxl refinement is uniquely defined
by the following loop, which should always be used as a source of
symmetry information in preference to the above space-group names.
They are only intended as comments.
;
_shelxl_version_number 2.013

loop_
_space_group_symop_operation_xyz
'x, y, z'
'-x, y+1/2, -z+1/2'
'-x, -y, -z'
'x, -y-1/2, z-1/2'

loop_
_atom_site_type_symbol
_atom_site_label
_atom_site_fract_x
_atom_site_fract_y
_atom_site_fract_z
_atom_site_U_iso_or_equiv
_atom_site_adp_type
_atom_site_calc_flag
_atom_site_occupancy
N N1 0.7345(3) 0.30055(5) 0.42625(8) 0.0260(2) Uani d 1
N N2 0.7780(3) 0.16917(5) 0.49125(9) 0.0343(3) Uani d 1
N N3 0.4290(2) 0.38859(5) 0.55546(8) 0.0224(2) Uani d 1
H H3N 0.514(4) 0.3982(7) 0.4892(13) 0.037(4) Uiso d 1
N N4 0.5222(3) 0.53951(5) 0.66045(8) 0.0293(3) Uani d 1
O O1 0.3074(2) 0.30857(4) 0.67870(7) 0.0344(2) Uani d 1
C C1 0.6100(3) 0.27903(5) 0.52119(9) 0.0215(3) Uani d 1
C C2 0.6318(3) 0.21416(6) 0.55317(10) 0.0287(3) Uani d 1
H H2 0.5401 0.2011 0.6213 0.034 Uiso calc 1
C C3 0.9010(3) 0.19099(6) 0.39702(10) 0.0305(3) Uani d 1
H H3 1.0071 0.1609 0.3501 0.037 Uiso calc 1
C C4 0.8800(3) 0.25567(6) 0.36486(10) 0.0290(3) Uani d 1
H H4 0.9724 0.2686 0.2967 0.035 Uiso calc 1
C C5 0.4355(3) 0.32697(6) 0.59277(9) 0.0229(3) Uani d 1
C C6 0.2435(3) 0.43932(6) 0.60984(10) 0.0263(3) Uani d 1
H H6A 0.0627 0.4186 0.6488 0.032 Uiso calc 1
H H6B 0.1503 0.4688 0.5522 0.032 Uiso calc 1
C C7 0.4391(3) 0.47934(5) 0.69249(9) 0.0219(3) Uani d 1
C C8 0.5266(3) 0.45428(6) 0.79615(10) 0.0271(3) Uani d 1
H H8 0.4640 0.4113 0.8163 0.033 Uiso calc 1
C C9 0.7051(3) 0.49220(6) 0.86977(10) 0.0312(3) Uani d 1
H H9 0.7682 0.4757 0.9410 0.037 Uiso calc 1
C C10 0.7906(4) 0.55455(6) 0.83801(11) 0.0350(3) Uani d 1
H H10 0.9115 0.5822 0.8870 0.042 Uiso calc 1
C C11 0.6957(4) 0.57556(6) 0.73353(11) 0.0376(3) Uani d 1
H H11 0.7569 0.6183 0.7117 0.045 Uiso calc 1

loop_
_atom_site_aniso_label
_atom_site_aniso_U_11
_atom_site_aniso_U_22
_atom_site_aniso_U_33
_atom_site_aniso_U_12
_atom_site_aniso_U_13
_atom_site_aniso_U_23
N1 0.0305(6) 0.0246(5) 0.0231(5) -0.0011(4) 0.0045(4) -0.0005(4)
N2 0.0434(7) 0.0239(5) 0.0356(6) 0.0046(5) 0.0043(5) -0.0006(4)
N3 0.0263(5) 0.0207(5) 0.0201(5) 0.0007(4) 0.0020(4) -0.0008(4)
N4 0.0412(7) 0.0219(5) 0.0249(5) 0.0016(4) 0.0022(4) 0.0007(4)
O1 0.0454(6) 0.0295(5) 0.0288(5) 0.0000(4) 0.0154(4) 0.0036(4)
C1 0.0219(6) 0.0217(6) 0.0208(5) -0.0024(5) -0.0014(4) -0.0008(4)
C2 0.0369(8) 0.0247(6) 0.0246(6) 0.0006(5) 0.0032(5) 0.0016(5)
C3 0.0327(7) 0.0275(6) 0.0313(7) 0.0029(5) 0.0039(5) -0.0067(5)
C4 0.0321(7) 0.0305(6) 0.0246(6) -0.0012(5) 0.0056(5) -0.0028(5)
C5 0.0233(6) 0.0242(6) 0.0211(6) -0.0021(5) -0.0003(5) -0.0001(4)
C6 0.0244(7) 0.0248(6) 0.0296(6) 0.0062(5) -0.0010(5) -0.0021(5)
C7 0.0210(6) 0.0213(6) 0.0235(6) 0.0055(5) 0.0057(4) -0.0011(4)
C8 0.0275(7) 0.0258(6) 0.0281(6) 0.0005(5) 0.0024(5) 0.0046(5)
C9 0.0333(7) 0.0374(7) 0.0228(6) 0.0044(6) -0.0001(5) 0.0010(5)
C10 0.0420(8) 0.0310(7) 0.0317(7) -0.0002(6) -0.0034(6) -0.0093(5)
C11 0.0554(9) 0.0207(6) 0.0366(7) -0.0046(6) -0.0022(6) -0.0006(5)

loop_
_atom_type_symbol
_atom_type_description
_atom_type_scat_dispersion_real
_atom_type_scat_dispersion_imag
_atom_type_scat_source
C C 0.0033 0.0016 'International Tables Vol C Tables 4.2.6.8 and 6.1.1.4'
H H 0.0000 0.0000 'International Tables Vol C Tables 4.2.6.8 and 6.1.1.4'
N N 0.0061 0.0033 'International Tables Vol C Tables 4.2.6.8 and 6.1.1.4'
O O 0.0106 0.0060 'International Tables Vol C Tables 4.2.6.8 and 6.1.1.4'

loop_
_geom_angle_atom_site_label_1
_geom_angle_atom_site_label_2
_geom_angle_atom_site_label_3
_geom_angle
C4 N1 C1 115.80(10)
C3 N2 C2 115.53(11)
C5 N3 C6 121.84(10)
C5 N3 H3N 119.7(9)
C6 N3 H3N 117.7(9)
C7 N4 C11 117.12(10)
N1 C1 C2 121.86(11)
N1 C1 C5 118.36(10)
C2 C1 C5 119.76(10)
N2 C2 C1 122.19(11)
N2 C2 H2 118.9
C1 C2 H2 118.9
N2 C3 C4 122.47(11)
N2 C3 H3 118.8
C4 C3 H3 118.8
N1 C4 C3 122.14(11)
N1 C4 H4 118.9
C3 C4 H4 118.9
O1 C5 N3 124.27(11)
O1 C5 C1 120.30(10)
N3 C5 C1 115.43(10)
N3 C6 C7 113.57(9)
N3 C6 H6A 108.9
C7 C6 H6A 108.9
N3 C6 H6B 108.9
C7 C6 H6B 108.9
H6A C6 H6B 107.7
N4 C7 C8 122.34(11)
N4 C7 C6 116.69(10)
C8 C7 C6 120.97(11)
C9 C8 C7 119.49(11)
C9 C8 H8 120.3
C7 C8 H8 120.3
C8 C9 C10 118.73(11)
C8 C9 H9 120.6
C10 C9 H9 120.6
C11 C10 C9 118.14(12)
C11 C10 H10 120.9
C9 C10 H10 120.9
N4 C11 C10 124.17(12)
N4 C11 H11 117.9
C10 C11 H11 117.9

loop_
_geom_bond_atom_site_label_1
_geom_bond_atom_site_label_2
_geom_bond_distance
N1 C4 1.3323(16)
N1 C1 1.3386(15)
N2 C3 1.3307(17)
N2 C2 1.3387(16)
N3 C5 1.3382(15)
N3 C6 1.4570(15)
N3 H3N 0.901(16)
N4 C7 1.3379(15)
N4 C11 1.3422(17)
O1 C5 1.2319(14)
C1 C2 1.3842(16)
C1 C5 1.5028(16)
C2 H2 0.9500
C3 C4 1.3808(18)
C3 H3 0.9500
C4 H4 0.9500
C6 C7 1.5082(16)
C6 H6A 0.9900
C6 H6B 0.9900
C7 C8 1.3865(17)
C8 C9 1.3784(18)
C8 H8 0.9500
C9 C10 1.3806(18)
C9 H9 0.9500
C10 C11 1.3745(19)
C10 H10 0.9500
C11 H11 0.9500

loop_
_geom_hbond_atom_site_label_D
_geom_hbond_atom_site_label_H
_geom_hbond_atom_site_label_A
_geom_hbond_site_symmetry_A
_geom_hbond_distance_DH
_geom_hbond_distance_HA
_geom_hbond_distance_DA
_geom_hbond_angle_DHA
N3 H3N N1 . 0.901(16) 2.332(15) 2.7136(15) 105.4(11)
N3 H3N N4 3_666 0.901(16) 2.206(16) 2.9929(14) 145.6(13)
C3 H3 O1 4_665 0.95 2.51 3.1544(15) 125
C4 H4 O1 4_665 0.95 2.56 3.1748(15) 123
C10 H10 N2 2_756 0.95 2.62 3.5678(17) 174

loop_
_geom_torsion_atom_site_label_1
_geom_torsion_atom_site_label_2
_geom_torsion_atom_site_label_3
_geom_torsion_atom_site_label_4
_geom_torsion
C4 N1 C1 C2 0.03(17)
C4 N1 C1 C5 -178.51(11)
C3 N2 C2 C1 0.06(19)
N1 C1 C2 N2 -0.1(2)
C5 C1 C2 N2 178.43(11)
C2 N2 C3 C4 0.03(19)
C1 N1 C4 C3 0.05(18)
N2 C3 C4 N1 -0.1(2)
C6 N3 C5 O1 -5.16(19)
C6 N3 C5 C1 174.05(10)
N1 C1 C5 O1 177.36(11)
C2 C1 C5 O1 -1.21(18)
N1 C1 C5 N3 -1.88(16)
C2 C1 C5 N3 179.54(11)
C5 N3 C6 C7 95.48(13)
C11 N4 C7 C8 -0.18(18)
C11 N4 C7 C6 179.86(11)
N3 C6 C7 N4 104.41(12)
N3 C6 C7 C8 -75.55(14)
N4 C7 C8 C9 0.12(18)
C6 C7 C8 C9 -179.92(11)
C7 C8 C9 C10 0.33(19)
C8 C9 C10 C11 -0.7(2)
C7 N4 C11 C10 -0.2(2)
C9 C10 C11 N4 0.6(2)
